data_1516693
loop_
_publ_author_name
'Zhao, Chen'
'Li, Ping'
'Smith, Mark D.'
'Pellechia, Perry J.'
'Shimizu, Ken D.'

_publ_section_title
;
 Experimental Study of the Cooperativity of CH-\p Interactions.
;
_journal_issue 13
_journal_name_full 'Organic letters'
_journal_page_first 3520
_journal_page_last 3523
_journal_paper_doi 10.1021/ol5014729
_journal_volume 16
_journal_year 2014
_chemical_formula_moiety 'C41 H29 N O3, C2 H3 N'
_chemical_formula_sum 'C43 H32 N2 O3'
_chemical_formula_weight 624.71
_chemical_name_systematic
; 
 ? 
;
_space_group_IT_number 14
_symmetry_cell_setting monoclinic
_symmetry_space_group_name_Hall '-P 2yn'
_symmetry_space_group_name_H-M 'P 1 21/n 1'
_atom_sites_solution_hydrogens geom
_atom_sites_solution_primary direct
_atom_sites_solution_secondary difmap
_audit_creation_method SHELXL-97
_cell_angle_alpha 90.00
_cell_angle_beta 94.961(2)
_cell_angle_gamma 90.00
_cell_formula_units_Z 4
_cell_length_a 10.6344(9)
_cell_length_b 13.5264(11)
_cell_length_c 22.2337(18)
_cell_measurement_reflns_used 6866
_cell_measurement_temperature 100(2)
_cell_measurement_theta_max 27.694
_cell_measurement_theta_min 2.376
_cell_volume 3186.2(5)
_computing_cell_refinement 'SAINT-Plus Version 6.45 (Bruker, 2001)'
_computing_data_collection 'SMART Version 5.625 (Bruker, 2001)'
_computing_data_reduction 'SAINT-Plus Version 6.45 (Bruker, 2001)'
_computing_molecular_graphics various
_computing_publication_material 'SHELXTL Version 6.14 (Bruker, 2000)'
_computing_structure_refinement 'SHELXL-97 (Sheldrick, 1997)'
_computing_structure_solution 'SHELXS-97 (Sheldrick, 1990)'
_diffrn_ambient_temperature 100(2)
_diffrn_measured_fraction_theta_full 1.000
_diffrn_measured_fraction_theta_max 1.000
_diffrn_measurement_device_type 'Bruker SMART APEX CCD diffractometer'
_diffrn_measurement_method 'omega scans'
_diffrn_radiation_monochromator graphite
_diffrn_radiation_source 'fine-focus sealed tube'
_diffrn_radiation_type MoK\a
_diffrn_radiation_wavelength 0.71073
_diffrn_reflns_av_R_equivalents 0.0401
_diffrn_reflns_av_sigmaI/netI 0.0230
_diffrn_reflns_limit_h_max 13
_diffrn_reflns_limit_h_min -13
_diffrn_reflns_limit_k_max 16
_diffrn_reflns_limit_k_min -16
_diffrn_reflns_limit_l_max 27
_diffrn_reflns_limit_l_min -27
_diffrn_reflns_number 57079
_diffrn_reflns_theta_full 26.37
_diffrn_reflns_theta_max 26.37
_diffrn_reflns_theta_min 1.76
_exptl_absorpt_coefficient_mu 0.082
_exptl_absorpt_correction_type none
_exptl_crystal_colour colorless
_exptl_crystal_density_diffrn 1.302
_exptl_crystal_density_method 'not measured'
_exptl_crystal_description needle
_exptl_crystal_F_000 1312
_exptl_crystal_size_max 0.44
_exptl_crystal_size_mid 0.25
_exptl_crystal_size_min 0.20
_refine_diff_density_max 0.356
_refine_diff_density_min -0.212
_refine_diff_density_rms 0.041
_refine_ls_extinction_method none
_refine_ls_goodness_of_fit_ref 1.058
_refine_ls_hydrogen_treatment constr
_refine_ls_matrix_type full
_refine_ls_number_parameters 435
_refine_ls_number_reflns 6521
_refine_ls_number_restraints 0
_refine_ls_restrained_S_all 1.058
_refine_ls_R_factor_all 0.0449
_refine_ls_R_factor_gt 0.0375
_refine_ls_shift/su_max 0.001
_refine_ls_shift/su_mean 0.000
_refine_ls_structure_factor_coef Fsqd
_refine_ls_weighting_details 'calc w=1/[\s^2^(Fo^2^)+(0.0581P)^2^+0.4294P] where P=(Fo^2^+2Fc^2^)/3'
_refine_ls_weighting_scheme calc
_refine_ls_wR_factor_gt 0.0976
_refine_ls_wR_factor_ref 0.1019
_reflns_number_gt 5503
_reflns_number_total 6521
_reflns_threshold_expression >2sigma(I)
_cod_data_source_file ol5014729_si_002.cif
_cod_data_source_block cza127m
_cod_depositor_comments
;
The following automatic conversions were performed:

'_symmetry_cell_setting' value 'Monoclinic' changed to 'monoclinic'
according to
/usr/data/users/saulius/crontab/automatic-downloads/rss-feeds/ACS/lib/dictionaries/cif_core.dic
dictionary named 'cif_core.dic' version 2.4.2 from 2011-04-26.

Automatic conversion script
Id: cif_fix_values 2281 2013-09-26 08:29:07Z andrius 

 Adding full bibliography for 1516691--1516694.cif.
;
_cod_original_sg_symbol_H-M 'P 21/n'
_cod_database_code 1516693

loop_
_symmetry_equiv_pos_as_xyz
'x, y, z'
'-x+1/2, y+1/2, -z+1/2'
'-x, -y, -z'
'x-1/2, -y-1/2, z-1/2'

loop_
_atom_site_label
_atom_site_type_symbol
_atom_site_fract_x
_atom_site_fract_y
_atom_site_fract_z
_atom_site_U_iso_or_equiv
_atom_site_adp_type
_atom_site_occupancy
_atom_site_symmetry_multiplicity
_atom_site_calc_flag
_atom_site_refinement_flags
C1 C 0.48154(10) 0.68680(9) 0.53368(5) 0.0171(2) Uani 1 1 d .
C2 C 0.55938(10) 0.75250(8) 0.58062(5) 0.0169(2) Uani 1 1 d .
C3 C 0.61551(10) 0.66716(8) 0.62219(5) 0.0163(2) Uani 1 1 d .
H3 H 0.6952 0.6414 0.6072 0.020 Uiso 1 1 calc R
C4 C 0.63663(10) 0.69519(8) 0.68813(5) 0.0167(2) Uani 1 1 d .
C5 C 0.48723(11) 0.56858(9) 0.68466(5) 0.0181(2) Uani 1 1 d .
C6 C 0.51342(10) 0.58569(8) 0.61927(5) 0.0173(2) Uani 1 1 d .
H6 H 0.5462 0.5238 0.6016 0.021 Uiso 1 1 calc R
C7 C 0.40104(10) 0.62840(9) 0.57692(5) 0.0172(2) Uani 1 1 d .
C8 C 0.35289(10) 0.72012(9) 0.60785(5) 0.0169(2) Uani 1 1 d .
C9 C 0.44383(10) 0.79224(9) 0.60996(5) 0.0166(2) Uani 1 1 d .
C10 C 0.42561(11) 0.88645(9) 0.63804(5) 0.0176(2) Uani 1 1 d .
C11 C 0.52247(12) 0.95730(9) 0.64746(5) 0.0219(3) Uani 1 1 d .
H11 H 0.6046 0.9424 0.6363 0.026 Uiso 1 1 calc R
C12 C 0.49964(13) 1.04774(10) 0.67255(6) 0.0271(3) Uani 1 1 d .
H12 H 0.5659 1.0947 0.6789 0.032 Uiso 1 1 calc R
C13 C 0.37870(13) 1.07046(10) 0.68866(6) 0.0277(3) Uani 1 1 d .
H13 H 0.3621 1.1341 0.7043 0.033 Uiso 1 1 calc R
C14 C 0.28409(12) 1.00161(9) 0.68207(5) 0.0235(3) Uani 1 1 d .
H14 H 0.2030 1.0179 0.6940 0.028 Uiso 1 1 calc R
C15 C 0.30458(11) 0.90672(9) 0.65785(5) 0.0191(2) Uani 1 1 d .
C16 C 0.20917(11) 0.82915(9) 0.65665(5) 0.0188(2) Uani 1 1 d .
C17 C 0.09314(11) 0.84335(10) 0.68227(5) 0.0234(3) Uani 1 1 d .
H17 H 0.0726 0.9070 0.6965 0.028 Uiso 1 1 calc R
C18 C 0.00998(11) 0.76697(10) 0.68688(5) 0.0262(3) Uani 1 1 d .
H18 H -0.0673 0.7784 0.7042 0.031 Uiso 1 1 calc R
C19 C 0.03741(11) 0.67230(10) 0.66640(5) 0.0254(3) Uani 1 1 d .
H19 H -0.0200 0.6195 0.6707 0.031 Uiso 1 1 calc R
C20 C 0.14799(11) 0.65596(10) 0.64002(5) 0.0215(3) Uani 1 1 d .
H20 H 0.1661 0.5918 0.6257 0.026 Uiso 1 1 calc R
C21 C 0.23499(10) 0.73366(9) 0.63402(5) 0.0179(2) Uani 1 1 d .
C22 C 0.65137(11) 0.81947(9) 0.55289(5) 0.0183(2) Uani 1 1 d .
C23 C 0.78096(11) 0.81319(9) 0.56788(5) 0.0201(3) Uani 1 1 d .
H23 H 0.8124 0.7720 0.6004 0.024 Uiso 1 1 calc R
C24 C 0.86509(12) 0.86650(9) 0.53592(6) 0.0240(3) Uani 1 1 d .
H24 H 0.9533 0.8609 0.5464 0.029 Uiso 1 1 calc R
C25 C 0.82033(12) 0.92771(9) 0.48889(6) 0.0256(3) Uani 1 1 d .
H25 H 0.8776 0.9627 0.4662 0.031 Uiso 1 1 calc R
C26 C 0.69121(13) 0.93744(10) 0.47520(6) 0.0264(3) Uani 1 1 d .
H26 H 0.6600 0.9812 0.4440 0.032 Uiso 1 1 calc R
C27 C 0.60755(12) 0.88381(9) 0.50670(5) 0.0229(3) Uani 1 1 d .
H27 H 0.5193 0.8909 0.4968 0.028 Uiso 1 1 calc R
C28 C 0.30971(11) 0.55735(9) 0.54467(5) 0.0191(2) Uani 1 1 d .
C29 C 0.22539(11) 0.59363(10) 0.49789(5) 0.0237(3) Uani 1 1 d .
H29 H 0.2250 0.6621 0.4884 0.028 Uiso 1 1 calc R
C30 C 0.14266(12) 0.53032(11) 0.46546(6) 0.0272(3) Uani 1 1 d .
H30 H 0.0858 0.5555 0.4338 0.033 Uiso 1 1 calc R
C31 C 0.14253(12) 0.43018(10) 0.47899(6) 0.0271(3) Uani 1 1 d .
H31 H 0.0860 0.3868 0.4566 0.032 Uiso 1 1 calc R
C32 C 0.22495(12) 0.39367(10) 0.52524(6) 0.0253(3) Uani 1 1 d .
H32 H 0.2249 0.3252 0.5346 0.030 Uiso 1 1 calc R
C33 C 0.30815(11) 0.45721(9) 0.55812(5) 0.0221(3) Uani 1 1 d .
H33 H 0.3642 0.4317 0.5900 0.027 Uiso 1 1 calc R
C34 C 0.57019(11) 0.63551(9) 0.78599(5) 0.0180(2) Uani 1 1 d .
C35 C 0.50154(12) 0.70421(10) 0.81658(5) 0.0233(3) Uani 1 1 d .
C36 C 0.52010(13) 0.70358(10) 0.87961(6) 0.0276(3) Uani 1 1 d .
H36 H 0.4744 0.7488 0.9021 0.033 Uiso 1 1 calc R
C37 C 0.60354(12) 0.63858(10) 0.90998(5) 0.0256(3) Uani 1 1 d .
H37 H 0.6150 0.6402 0.9528 0.031 Uiso 1 1 calc R
C38 C 0.67025(12) 0.57135(10) 0.87845(6) 0.0253(3) Uani 1 1 d .
H38 H 0.7273 0.5267 0.8994 0.030 Uiso 1 1 calc R
C39 C 0.65323(12) 0.56957(9) 0.81572(5) 0.0222(3) Uani 1 1 d .
H39 H 0.6982 0.5235 0.7935 0.027 Uiso 1 1 calc R
C40 C 0.41373(15) 0.77574(12) 0.78215(6) 0.0384(4) Uani 1 1 d .
H40A H 0.3563 0.7377 0.7533 0.046 Uiso 1 1 calc R
H40B H 0.4646 0.8197 0.7582 0.046 Uiso 1 1 calc R
C41 C 0.33429(16) 0.83958(13) 0.82025(7) 0.0460(4) Uani 1 1 d .
H41A H 0.2832 0.7972 0.8443 0.069 Uiso 1 1 calc R
H41B H 0.2787 0.8818 0.7938 0.069 Uiso 1 1 calc R
H41C H 0.3897 0.8810 0.8472 0.069 Uiso 1 1 calc R
C42 C 0.26658(13) 0.59121(11) 0.32564(6) 0.0288(3) Uani 1 1 d .
C43 C 0.33579(15) 0.68194(11) 0.34019(6) 0.0360(3) Uani 1 1 d .
H43A H 0.3600 0.6844 0.3837 0.054 Uiso 1 1 calc R
H43B H 0.2822 0.7389 0.3285 0.054 Uiso 1 1 calc R
H43C H 0.4118 0.6837 0.3182 0.054 Uiso 1 1 calc R
N1 N 0.56047(9) 0.63503(7) 0.72062(4) 0.0167(2) Uani 1 1 d .
N2 N 0.21443(12) 0.51870(10) 0.31485(5) 0.0374(3) Uani 1 1 d .
O1 O 0.48057(8) 0.68421(7) 0.47992(4) 0.0239(2) Uani 1 1 d .
O2 O 0.70606(8) 0.75843(6) 0.71035(4) 0.0223(2) Uani 1 1 d .
O3 O 0.41752(8) 0.50814(6) 0.70368(4) 0.0269(2) Uani 1 1 d .

loop_
_atom_site_aniso_label
_atom_site_aniso_U_11
_atom_site_aniso_U_22
_atom_site_aniso_U_33
_atom_site_aniso_U_23
_atom_site_aniso_U_13
_atom_site_aniso_U_12
C1 0.0146(5) 0.0193(6) 0.0176(6) 0.0007(4) 0.0024(4) 0.0038(4)
C2 0.0167(5) 0.0189(6) 0.0152(5) 0.0011(4) 0.0020(4) 0.0016(5)
C3 0.0150(5) 0.0181(6) 0.0162(5) 0.0013(4) 0.0034(4) 0.0015(4)
C4 0.0138(5) 0.0191(6) 0.0173(6) 0.0020(4) 0.0020(4) 0.0023(5)
C5 0.0172(6) 0.0183(6) 0.0186(6) 0.0013(4) 0.0014(4) 0.0014(5)
C6 0.0175(6) 0.0172(6) 0.0172(6) -0.0007(4) 0.0024(4) 0.0005(5)
C7 0.0176(6) 0.0197(6) 0.0146(5) 0.0000(4) 0.0022(4) 0.0002(5)
C8 0.0176(6) 0.0198(6) 0.0129(5) 0.0014(4) -0.0004(4) 0.0021(5)
C9 0.0159(5) 0.0205(6) 0.0133(5) 0.0031(4) 0.0018(4) 0.0027(5)
C10 0.0195(6) 0.0191(6) 0.0142(5) 0.0028(4) 0.0007(4) 0.0023(5)
C11 0.0215(6) 0.0233(6) 0.0213(6) 0.0008(5) 0.0038(5) 0.0007(5)
C12 0.0302(7) 0.0230(7) 0.0282(7) -0.0037(5) 0.0037(5) -0.0044(5)
C13 0.0365(7) 0.0215(7) 0.0255(7) -0.0041(5) 0.0051(6) 0.0036(6)
C14 0.0262(6) 0.0246(6) 0.0203(6) -0.0002(5) 0.0055(5) 0.0060(5)
C15 0.0208(6) 0.0229(6) 0.0135(5) 0.0025(4) 0.0010(4) 0.0039(5)
C16 0.0173(6) 0.0257(6) 0.0130(5) 0.0016(5) -0.0010(4) 0.0034(5)
C17 0.0193(6) 0.0321(7) 0.0185(6) -0.0031(5) 0.0009(5) 0.0052(5)
C18 0.0154(6) 0.0442(8) 0.0193(6) -0.0037(5) 0.0027(5) 0.0006(5)
C19 0.0182(6) 0.0384(8) 0.0196(6) -0.0002(5) 0.0016(5) -0.0065(5)
C20 0.0189(6) 0.0281(7) 0.0172(6) -0.0011(5) 0.0004(5) -0.0019(5)
C21 0.0162(5) 0.0248(6) 0.0123(5) 0.0014(4) -0.0007(4) 0.0012(5)
C22 0.0206(6) 0.0193(6) 0.0156(5) -0.0013(4) 0.0054(4) -0.0001(5)
C23 0.0219(6) 0.0195(6) 0.0190(6) -0.0001(5) 0.0026(5) 0.0000(5)
C24 0.0201(6) 0.0249(7) 0.0277(6) -0.0030(5) 0.0054(5) -0.0033(5)
C25 0.0302(7) 0.0251(7) 0.0230(6) -0.0004(5) 0.0111(5) -0.0062(5)
C26 0.0334(7) 0.0262(7) 0.0199(6) 0.0063(5) 0.0044(5) 0.0002(6)
C27 0.0221(6) 0.0263(7) 0.0206(6) 0.0033(5) 0.0027(5) 0.0017(5)
C28 0.0167(6) 0.0248(6) 0.0164(5) -0.0034(5) 0.0046(4) -0.0014(5)
C29 0.0201(6) 0.0300(7) 0.0212(6) -0.0021(5) 0.0029(5) 0.0009(5)
C30 0.0189(6) 0.0424(8) 0.0203(6) -0.0051(6) 0.0009(5) 0.0007(6)
C31 0.0203(6) 0.0369(8) 0.0245(6) -0.0138(6) 0.0044(5) -0.0058(5)
C32 0.0254(6) 0.0258(7) 0.0256(6) -0.0080(5) 0.0072(5) -0.0045(5)
C33 0.0209(6) 0.0260(7) 0.0196(6) -0.0036(5) 0.0032(5) -0.0007(5)
C34 0.0184(6) 0.0215(6) 0.0144(5) 0.0014(4) 0.0033(4) -0.0036(5)
C35 0.0235(6) 0.0280(7) 0.0183(6) 0.0016(5) 0.0019(5) 0.0056(5)
C36 0.0317(7) 0.0330(7) 0.0184(6) -0.0009(5) 0.0048(5) 0.0094(6)
C37 0.0293(7) 0.0322(7) 0.0154(6) 0.0031(5) 0.0025(5) 0.0035(6)
C38 0.0273(6) 0.0283(7) 0.0204(6) 0.0073(5) 0.0020(5) 0.0073(5)
C39 0.0242(6) 0.0222(6) 0.0210(6) 0.0017(5) 0.0056(5) 0.0034(5)
C40 0.0460(9) 0.0494(9) 0.0194(6) 0.0001(6) 0.0003(6) 0.0277(7)
C41 0.0534(10) 0.0589(10) 0.0252(7) -0.0009(7) 0.0006(7) 0.0360(9)
C42 0.0331(7) 0.0336(8) 0.0200(6) 0.0020(6) 0.0031(5) 0.0128(6)
C43 0.0428(8) 0.0374(8) 0.0259(7) -0.0007(6) -0.0073(6) 0.0042(7)
N1 0.0170(5) 0.0185(5) 0.0147(5) 0.0010(4) 0.0022(4) -0.0004(4)
N2 0.0425(7) 0.0373(7) 0.0331(7) 0.0018(6) 0.0069(6) 0.0058(6)
O1 0.0230(4) 0.0328(5) 0.0161(4) -0.0003(4) 0.0026(3) 0.0003(4)
O2 0.0209(4) 0.0270(5) 0.0189(4) -0.0002(3) 0.0009(3) -0.0063(4)
O3 0.0309(5) 0.0277(5) 0.0220(4) 0.0029(4) 0.0024(4) -0.0113(4)

loop_
_atom_type_symbol
_atom_type_description
_atom_type_scat_dispersion_real
_atom_type_scat_dispersion_imag
_atom_type_scat_source
C C 0.0033 0.0016 'International Tables Vol C Tables 4.2.6.8 and 6.1.1.4'
H H 0.0000 0.0000 'International Tables Vol C Tables 4.2.6.8 and 6.1.1.4'
N N 0.0061 0.0033 'International Tables Vol C Tables 4.2.6.8 and 6.1.1.4'
O O 0.0106 0.0060 'International Tables Vol C Tables 4.2.6.8 and 6.1.1.4'

loop_
_geom_angle_atom_site_label_1
_geom_angle_atom_site_label_2
_geom_angle_atom_site_label_3
_geom_angle
O1 C1 C2 130.28(11)
O1 C1 C7 130.18(11)
C2 C1 C7 99.49(9)
C22 C2 C9 122.37(10)
C22 C2 C1 113.38(9)
C9 C2 C1 94.94(8)
C22 C2 C3 117.26(9)
C9 C2 C3 106.59(9)
C1 C2 C3 97.39(9)
C4 C3 C6 105.34(9)
C4 C3 C2 113.89(9)
C6 C3 C2 105.71(9)
C4 C3 H3 110.6
C6 C3 H3 110.6
C2 C3 H3 110.6
O2 C4 N1 124.33(10)
O2 C4 C3 127.49(10)
N1 C4 C3 108.18(9)
O3 C5 N1 124.48(10)
O3 C5 C6 127.43(11)
N1 C5 C6 108.08(9)
C5 C6 C3 104.75(9)
C5 C6 C7 115.93(9)
C3 C6 C7 105.01(9)
C5 C6 H6 110.3
C3 C6 H6 110.3
C7 C6 H6 110.3
C28 C7 C8 120.39(9)
C28 C7 C1 113.38(9)
C8 C7 C1 95.13(9)
C28 C7 C6 118.60(10)
C8 C7 C6 107.26(9)
C1 C7 C6 97.28(8)
C9 C8 C21 122.15(11)
C9 C8 C7 109.28(10)
C21 C8 C7 128.53(10)
C8 C9 C10 121.56(10)
C8 C9 C2 108.90(10)
C10 C9 C2 129.51(10)
C11 C10 C15 119.49(11)
C11 C10 C9 122.84(11)
C15 C10 C9 117.66(10)
C12 C11 C10 120.86(11)
C12 C11 H11 119.6
C10 C11 H11 119.6
C11 C12 C13 119.86(12)
C11 C12 H12 120.1
C13 C12 H12 120.1
C14 C13 C12 120.43(12)
C14 C13 H13 119.8
C12 C13 H13 119.8
C13 C14 C15 121.42(11)
C13 C14 H14 119.3
C15 C14 H14 119.3
C14 C15 C10 117.74(11)
C14 C15 C16 121.96(11)
C10 C15 C16 120.16(11)
C17 C16 C21 117.86(11)
C17 C16 C15 121.61(11)
C21 C16 C15 120.32(10)
C18 C17 C16 121.23(12)
C18 C17 H17 119.4
C16 C17 H17 119.4
C17 C18 C19 120.82(11)
C17 C18 H18 119.6
C19 C18 H18 119.6
C20 C19 C18 119.72(12)
C20 C19 H19 120.1
C18 C19 H19 120.1
C19 C20 C21 120.72(12)
C19 C20 H20 119.6
C21 C20 H20 119.6
C20 C21 C16 119.60(11)
C20 C21 C8 122.94(11)
C16 C21 C8 117.42(11)
C23 C22 C27 118.36(11)
C23 C22 C2 122.05(10)
C27 C22 C2 119.32(10)
C24 C23 C22 120.87(11)
C24 C23 H23 119.6
C22 C23 H23 119.6
C25 C24 C23 120.08(12)
C25 C24 H24 120.0
C23 C24 H24 120.0
C24 C25 C26 119.43(11)
C24 C25 H25 120.3
C26 C25 H25 120.3
C27 C26 C25 120.45(12)
C27 C26 H26 119.8
C25 C26 H26 119.8
C26 C27 C22 120.73(12)
C26 C27 H27 119.6
C22 C27 H27 119.6
C33 C28 C29 118.87(11)
C33 C28 C7 122.71(11)
C29 C28 C7 118.39(11)
C30 C29 C28 120.44(12)
C30 C29 H29 119.8
C28 C29 H29 119.8
C29 C30 C31 120.22(12)
C29 C30 H30 119.9
C31 C30 H30 119.9
C32 C31 C30 119.82(12)
C32 C31 H31 120.1
C30 C31 H31 120.1
C31 C32 C33 120.15(12)
C31 C32 H32 119.9
C33 C32 H32 119.9
C28 C33 C32 120.51(12)
C28 C33 H33 119.7
C32 C33 H33 119.7
C39 C34 C35 122.43(11)
C39 C34 N1 117.66(10)
C35 C34 N1 119.84(10)
C34 C35 C36 116.76(11)
C34 C35 C40 120.50(11)
C36 C35 C40 122.73(11)
C37 C36 C35 121.48(12)
C37 C36 H36 119.3
C35 C36 H36 119.3
C38 C37 C36 120.45(11)
C38 C37 H37 119.8
C36 C37 H37 119.8
C37 C38 C39 119.49(11)
C37 C38 H38 120.3
C39 C38 H38 120.3
C34 C39 C38 119.39(11)
C34 C39 H39 120.3
C38 C39 H39 120.3
C35 C40 C41 115.63(11)
C35 C40 H40A 108.4
C41 C40 H40A 108.4
C35 C40 H40B 108.4
C41 C40 H40B 108.4
H40A C40 H40B 107.4
C40 C41 H41A 109.5
C40 C41 H41B 109.5
H41A C41 H41B 109.5
C40 C41 H41C 109.5
H41A C41 H41C 109.5
H41B C41 H41C 109.5
N2 C42 C43 178.43(15)
C42 C43 H43A 109.5
C42 C43 H43B 109.5
H43A C43 H43B 109.5
C42 C43 H43C 109.5
H43A C43 H43C 109.5
H43B C43 H43C 109.5
C4 N1 C5 113.57(9)
C4 N1 C34 121.57(9)
C5 N1 C34 124.47(9)

loop_
_geom_bond_atom_site_label_1
_geom_bond_atom_site_label_2
_geom_bond_distance
C1 O1 1.1950(14)
C1 C2 1.5539(16)
C1 C7 1.5568(15)
C2 C22 1.5040(16)
C2 C9 1.5372(15)
C2 C3 1.5644(15)
C3 C4 1.5121(15)
C3 C6 1.5444(16)
C3 H3 1.0000
C4 O2 1.2075(14)
C4 N1 1.3933(14)
C5 O3 1.2046(14)
C5 N1 1.3950(15)
C5 C6 1.5213(16)
C6 C7 1.5666(16)
C6 H6 1.0000
C7 C28 1.5036(16)
C7 C8 1.5281(16)
C8 C9 1.3716(16)
C8 C21 1.4388(16)
C9 C10 1.4396(16)
C10 C11 1.4092(17)
C10 C15 1.4225(16)
C11 C12 1.3749(18)
C11 H11 0.9500
C12 C13 1.3987(18)
C12 H12 0.9500
C13 C14 1.3695(18)
C13 H13 0.9500
C14 C15 1.4161(17)
C14 H14 0.9500
C15 C16 1.4583(17)
C16 C17 1.4161(16)
C16 C21 1.4216(17)
C17 C18 1.3696(19)
C17 H17 0.9500
C18 C19 1.3983(19)
C18 H18 0.9500
C19 C20 1.3765(17)
C19 H19 0.9500
C20 C21 1.4142(17)
C20 H20 0.9500
C22 C23 1.3921(17)
C22 C27 1.3952(17)
C23 C24 1.3911(17)
C23 H23 0.9500
C24 C25 1.3854(18)
C24 H24 0.9500
C25 C26 1.3868(19)
C25 H25 0.9500
C26 C27 1.3842(17)
C26 H26 0.9500
C27 H27 0.9500
C28 C33 1.3876(18)
C28 C29 1.4019(17)
C29 C30 1.3847(18)
C29 H29 0.9500
C30 C31 1.387(2)
C30 H30 0.9500
C31 C32 1.3834(19)
C31 H31 0.9500
C32 C33 1.3942(17)
C32 H32 0.9500
C33 H33 0.9500
C34 C39 1.3825(17)
C34 C35 1.3948(17)
C34 N1 1.4481(14)
C35 C36 1.3983(17)
C35 C40 1.5068(18)
C36 C37 1.3830(18)
C36 H36 0.9500
C37 C38 1.3813(17)
C37 H37 0.9500
C38 C39 1.3909(17)
C38 H38 0.9500
C39 H39 0.9500
C40 C41 1.5168(19)
C40 H40A 0.9900
C40 H40B 0.9900
C41 H41A 0.9800
C41 H41B 0.9800
C41 H41C 0.9800
C42 N2 1.1419(18)
C42 C43 1.453(2)
C43 H43A 0.9800
C43 H43B 0.9800
C43 H43C 0.9800

loop_
_geom_torsion_atom_site_label_1
_geom_torsion_atom_site_label_2
_geom_torsion_atom_site_label_3
_geom_torsion_atom_site_label_4
_geom_torsion
O1 C1 C2 C22 -3.05(17)
C7 C1 C2 C22 179.20(9)
O1 C1 C2 C9 125.47(13)
C7 C1 C2 C9 -52.28(9)
O1 C1 C2 C3 -127.06(13)
C7 C1 C2 C3 55.19(9)
C22 C2 C3 C4 90.96(12)
C9 C2 C3 C4 -50.49(12)
C1 C2 C3 C4 -147.91(9)
C22 C2 C3 C6 -153.89(9)
C9 C2 C3 C6 64.67(11)
C1 C2 C3 C6 -32.76(10)
C6 C3 C4 O2 -177.53(11)
C2 C3 C4 O2 -62.16(15)
C6 C3 C4 N1 2.16(12)
C2 C3 C4 N1 117.54(10)
O3 C5 C6 C3 -176.59(12)
N1 C5 C6 C3 2.47(12)
O3 C5 C6 C7 68.21(16)
N1 C5 C6 C7 -112.73(11)
C4 C3 C6 C5 -2.76(11)
C2 C3 C6 C5 -123.64(9)
C4 C3 C6 C7 119.84(9)
C2 C3 C6 C7 -1.05(11)
O1 C1 C7 C28 0.80(17)
C2 C1 C7 C28 178.55(9)
O1 C1 C7 C8 -125.51(13)
C2 C1 C7 C8 52.24(9)
O1 C1 C7 C6 126.32(13)
C2 C1 C7 C6 -55.93(9)
C5 C6 C7 C28 -88.92(12)
C3 C6 C7 C28 156.03(9)
C5 C6 C7 C8 51.68(12)
C3 C6 C7 C8 -63.37(10)
C5 C6 C7 C1 149.39(10)
C3 C6 C7 C1 34.34(10)
C28 C7 C8 C9 -153.44(10)
C1 C7 C8 C9 -32.47(11)
C6 C7 C8 C9 66.80(11)
C28 C7 C8 C21 28.97(17)
C1 C7 C8 C21 149.94(11)
C6 C7 C8 C21 -110.79(12)
C21 C8 C9 C10 -0.72(17)
C7 C8 C9 C10 -178.49(9)
C21 C8 C9 C2 177.47(10)
C7 C8 C9 C2 -0.30(12)
C22 C2 C9 C8 154.75(10)
C1 C2 C9 C8 32.99(11)
C3 C2 C9 C8 -66.25(11)
C22 C2 C9 C10 -27.25(17)
C1 C2 C9 C10 -149.01(11)
C3 C2 C9 C10 111.76(12)
C8 C9 C10 C11 172.05(11)
C2 C9 C10 C11 -5.73(18)
C8 C9 C10 C15 -6.73(16)
C2 C9 C10 C15 175.49(10)
C15 C10 C11 C12 -3.54(18)
C9 C10 C11 C12 177.70(11)
C10 C11 C12 C13 -0.43(19)
C11 C12 C13 C14 2.9(2)
C12 C13 C14 C15 -1.26(19)
C13 C14 C15 C10 -2.67(17)
C13 C14 C15 C16 173.17(11)
C11 C10 C15 C14 5.00(16)
C9 C10 C15 C14 -176.17(10)
C11 C10 C15 C16 -170.92(10)
C9 C10 C15 C16 7.91(16)
C14 C15 C16 C17 -3.00(17)
C10 C15 C16 C17 172.74(11)
C14 C15 C16 C21 -177.64(11)
C10 C15 C16 C21 -1.90(16)
C21 C16 C17 C18 1.98(17)
C15 C16 C17 C18 -172.79(11)
C16 C17 C18 C19 0.09(19)
C17 C18 C19 C20 -1.48(19)
C18 C19 C20 C21 0.74(18)
C19 C20 C21 C16 1.36(17)
C19 C20 C21 C8 178.80(11)
C17 C16 C21 C20 -2.67(16)
C15 C16 C21 C20 172.17(10)
C17 C16 C21 C8 179.75(10)
C15 C16 C21 C8 -5.41(16)
C9 C8 C21 C20 -170.67(11)
C7 C8 C21 C20 6.64(18)
C9 C8 C21 C16 6.82(16)
C7 C8 C21 C16 -175.86(10)
C9 C2 C22 C23 128.61(12)
C1 C2 C22 C23 -118.74(12)
C3 C2 C22 C23 -6.38(16)
C9 C2 C22 C27 -57.43(15)
C1 C2 C22 C27 55.21(14)
C3 C2 C22 C27 167.58(10)
C27 C22 C23 C24 -2.71(18)
C2 C22 C23 C24 171.30(11)
C22 C23 C24 C25 0.71(18)
C23 C24 C25 C26 1.84(19)
C24 C25 C26 C27 -2.35(19)
C25 C26 C27 C22 0.31(19)
C23 C22 C27 C26 2.20(18)
C2 C22 C27 C26 -171.98(11)
C8 C7 C28 C33 -124.53(12)
C1 C7 C28 C33 123.96(12)
C6 C7 C28 C33 10.83(16)
C8 C7 C28 C29 57.43(14)
C1 C7 C28 C29 -54.07(14)
C6 C7 C28 C29 -167.21(10)
C33 C28 C29 C30 -0.45(17)
C7 C28 C29 C30 177.67(10)
C28 C29 C30 C31 -0.02(18)
C29 C30 C31 C32 0.32(18)
C30 C31 C32 C33 -0.14(18)
C29 C28 C33 C32 0.63(17)
C7 C28 C33 C32 -177.40(10)
C31 C32 C33 C28 -0.34(18)
C39 C34 C35 C36 -0.16(18)
N1 C34 C35 C36 -177.00(11)
C39 C34 C35 C40 178.98(13)
N1 C34 C35 C40 2.14(18)
C34 C35 C36 C37 0.6(2)
C40 C35 C36 C37 -178.48(14)
C35 C36 C37 C38 -0.7(2)
C36 C37 C38 C39 0.2(2)
C35 C34 C39 C38 -0.31(19)
N1 C34 C39 C38 176.60(11)
C37 C38 C39 C34 0.30(19)
C34 C35 C40 C41 173.94(14)
C36 C35 C40 C41 -7.0(2)
O2 C4 N1 C5 179.07(11)
C3 C4 N1 C5 -0.64(13)
O2 C4 N1 C34 -7.79(17)
C3 C4 N1 C34 172.50(9)
O3 C5 N1 C4 177.88(11)
C6 C5 N1 C4 -1.22(13)
O3 C5 N1 C34 4.97(18)
C6 C5 N1 C34 -174.13(10)
C39 C34 N1 C4 -90.44(13)
C35 C34 N1 C4 86.56(14)
C39 C34 N1 C5 81.93(14)
C35 C34 N1 C5 -101.07(13)
